data_4070107
loop_
_publ_author_name
'Brusey, Sarah A.'
'Banide, Emilie V.'
'D\"orrich, Steffen'
'O&#x2019;Donohue, Paul'
'Ortin, Yannick'
'M\"uller-Bunz, Helge'
'Long, Conor'
'Evans, Paul'
'McGlinchey, Michael J.'

_publ_section_title
;
 X-ray Crystallographic and NMR Spectroscopic Study of
 (\h2-Alkene)(\m-alkyne)pentacarbonyldicobalt Complexes: Arrested
 Pauson&#x2212;Khand Reaction Intermediates
;
_journal_issue 21
_journal_name_full Organometallics
_journal_page_first 6308
_journal_paper_doi 10.1021/om900615m
_journal_volume 28
_journal_year 2009
_chemical_formula_moiety 'C25 H20 O6 Si Co2'
_chemical_formula_sum 'C25 H20 Co2 O6 Si'
_chemical_formula_weight 562.36
_chemical_name_systematic
; 
 ? 
;
_space_group_IT_number 2
_symmetry_cell_setting triclinic
_symmetry_space_group_name_Hall '-P 1'
_symmetry_space_group_name_H-M 'P -1'
_atom_sites_solution_hydrogens geom
_atom_sites_solution_primary direct
_atom_sites_solution_secondary difmap
_audit_creation_method SHELXL-97
_cell_angle_alpha 90.136(2)
_cell_angle_beta 96.267(2)
_cell_angle_gamma 90.261(2)
_cell_formula_units_Z 4
_cell_length_a 9.8221(15)
_cell_length_b 9.2641(14)
_cell_length_c 26.205(4)
_cell_measurement_reflns_used 6539
_cell_measurement_temperature 100(2)
_cell_measurement_theta_max 26.32
_cell_measurement_theta_min 2.15
_cell_volume 2370.2(6)
_computing_cell_refinement 'Bruker SAINT'
_computing_data_collection 'Bruker SMART'
_computing_data_reduction 'Bruker SAINT'
_computing_molecular_graphics 'Bruker SHELXTL'
_computing_publication_material 'Bruker SHELXTL'
_computing_structure_refinement 'SHELXL-97 (Sheldrick, 1997)'
_computing_structure_solution 'SHELXS-97 (Sheldrick, 1990)'
_diffrn_ambient_temperature 100(2)
_diffrn_detector_area_resol_mean 8.366
_diffrn_measured_fraction_theta_full 0.993
_diffrn_measured_fraction_theta_max 0.993
_diffrn_measurement_device_type 'CCD area detector'
_diffrn_measurement_method '\f and \w scans'
_diffrn_radiation_monochromator graphite
_diffrn_radiation_source 'sealed tube'
_diffrn_radiation_type MoK\a
_diffrn_radiation_wavelength 0.71073
_diffrn_reflns_av_R_equivalents 0.0263
_diffrn_reflns_av_sigmaI/netI 0.0408
_diffrn_reflns_limit_h_max 12
_diffrn_reflns_limit_h_min -12
_diffrn_reflns_limit_k_max 11
_diffrn_reflns_limit_k_min -11
_diffrn_reflns_limit_l_max 32
_diffrn_reflns_limit_l_min -32
_diffrn_reflns_number 20335
_diffrn_reflns_theta_full 26.00
_diffrn_reflns_theta_max 26.00
_diffrn_reflns_theta_min 0.78
_exptl_absorpt_coefficient_mu 1.489
_exptl_absorpt_correction_T_max 0.9293
_exptl_absorpt_correction_T_min 0.7285
_exptl_absorpt_correction_type multi-scan
_exptl_absorpt_process_details
;
 SADABS v.2.10 (Bruker,2003) was used for absorption correction. 
 R(int) for selected reflections was 0.102 before and 0.064 after 
 correction. The Ratio of minimum to maximum transmission is 0.735458. 
 The \l/2 correction factor is 0.0015 
;
_exptl_crystal_colour black
_exptl_crystal_density_diffrn 1.576
_exptl_crystal_density_method 'not measured'
_exptl_crystal_description plate
_exptl_crystal_F_000 1144
_exptl_crystal_size_max 0.40
_exptl_crystal_size_mid 0.22
_exptl_crystal_size_min 0.05
_refine_diff_density_max 0.668
_refine_diff_density_min -0.545
_refine_diff_density_rms 0.085
_refine_ls_extinction_method none
_refine_ls_goodness_of_fit_ref 1.064
_refine_ls_hydrogen_treatment constr
_refine_ls_matrix_type full
_refine_ls_number_parameters 768
_refine_ls_number_reflns 9270
_refine_ls_number_restraints 117
_refine_ls_restrained_S_all 1.063
_refine_ls_R_factor_all 0.0535
_refine_ls_R_factor_gt 0.0406
_refine_ls_shift/su_max 0.002
_refine_ls_shift/su_mean 0.000
_refine_ls_structure_factor_coef Fsqd
_refine_ls_weighting_details 'calc w=1/[\s^2^(Fo^2^)+(0.0477P)^2^+1.8765P] where P=(Fo^2^+2Fc^2^)/3'
_refine_ls_weighting_scheme calc
_refine_ls_wR_factor_gt 0.0945
_refine_ls_wR_factor_ref 0.1003
_reflns_number_gt 7591
_reflns_number_total 9270
_reflns_threshold_expression I>2\s(I)
_cod_data_source_file om900615m_si_002.cif
_cod_data_source_block mjm141tr
_cod_original_formula_sum 'C25 H20 O6 Si Co2'
_cod_database_code 4070107

loop_
_symmetry_equiv_pos_as_xyz
'x, y, z'
'-x, -y, -z'

loop_
_atom_site_label
_atom_site_type_symbol
_atom_site_fract_x
_atom_site_fract_y
_atom_site_fract_z
_atom_site_U_iso_or_equiv
_atom_site_adp_type
_atom_site_occupancy
_atom_site_symmetry_multiplicity
_atom_site_calc_flag
_atom_site_refinement_flags
_atom_site_disorder_assembly
_atom_site_disorder_group
Co1 Co 0.30112(5) 0.32513(5) 0.861788(18) 0.01570(12) Uani 1 1 d . . .
Co2 Co 0.30125(5) 0.26554(5) 0.954193(18) 0.01661(12) Uani 1 1 d . . .
O5 O 0.1539(3) -0.0829(3) 0.90932(10) 0.0231(6) Uani 1 1 d . . .
H5 H 0.1911 -0.0676 0.9393 0.035 Uiso 1 1 calc R . .
O17 O 0.5820(3) 0.4240(3) 0.89158(10) 0.0257(6) Uani 1 1 d . . .
O18 O 0.1661(3) 0.5876(3) 0.81876(11) 0.0325(7) Uani 1 1 d . . .
O19 O 0.3313(3) 0.5699(3) 0.98676(11) 0.0329(7) Uani 1 1 d . . .
O20 O 0.5694(3) 0.1212(3) 0.97590(11) 0.0267(6) Uani 1 1 d . . .
O21 O 0.1523(3) 0.1440(3) 1.03531(11) 0.0322(7) Uani 1 1 d . . .
Si1 Si -0.03765(10) 0.33670(11) 0.89833(4) 0.0211(2) Uani 1 1 d . . .
C1 C 0.0550(4) 0.1218(4) 0.74262(14) 0.0265(9) Uani 1 1 d . . .
H1 H 0.0694 0.1925 0.7175 0.032 Uiso 1 1 calc R . .
C2 C -0.0582(4) 0.0314(5) 0.73485(15) 0.0312(9) Uani 1 1 d . . .
H2 H -0.1212 0.0408 0.7049 0.037 Uiso 1 1 calc R . .
C3 C -0.0788(4) -0.0729(4) 0.77117(16) 0.0306(9) Uani 1 1 d . . .
H3 H -0.1551 -0.1365 0.7658 0.037 Uiso 1 1 calc R . .
C4 C 0.0121(4) -0.0841(4) 0.81532(15) 0.0251(8) Uani 1 1 d . . .
H4 H -0.0026 -0.1556 0.8401 0.030 Uiso 1 1 calc R . .
C4A C 0.1242(4) 0.0077(4) 0.82372(14) 0.0197(8) Uani 1 1 d . . .
C5 C 0.2163(4) 0.0069(4) 0.87419(13) 0.0184(7) Uani 1 1 d . . .
C5A C 0.3601(4) -0.0451(4) 0.86705(13) 0.0183(7) Uani 1 1 d . . .
C6 C 0.4127(4) -0.1718(4) 0.88958(14) 0.0230(8) Uani 1 1 d . . .
H6 H 0.3554 -0.2322 0.9073 0.028 Uiso 1 1 calc R . .
C7 C 0.5463(4) -0.2107(4) 0.88659(15) 0.0273(9) Uani 1 1 d . . .
H7 H 0.5806 -0.2971 0.9025 0.033 Uiso 1 1 calc R . .
C8 C 0.6313(4) -0.1252(4) 0.86055(15) 0.0280(9) Uani 1 1 d . . .
H8 H 0.7239 -0.1520 0.8589 0.034 Uiso 1 1 calc R . .
C9 C 0.5803(4) -0.0001(4) 0.83692(15) 0.0252(8) Uani 1 1 d . . .
H9 H 0.6382 0.0581 0.8186 0.030 Uiso 1 1 calc R . .
C9A C 0.4447(4) 0.0416(4) 0.83970(13) 0.0190(7) Uani 1 1 d . . .
C10 C 0.3987(4) 0.1760(4) 0.81338(13) 0.0199(8) Uani 1 1 d . . .
H10 H 0.4664 0.2489 0.8117 0.024 Uiso 1 1 calc R . .
C11 C 0.2673(4) 0.2089(4) 0.79061(13) 0.0203(8) Uani 1 1 d . . .
H11 H 0.2537 0.3029 0.7766 0.024 Uiso 1 1 calc R . .
C11A C 0.1478(4) 0.1109(4) 0.78631(13) 0.0204(8) Uani 1 1 d . . .
C12 C 0.2226(3) 0.1607(4) 0.89404(13) 0.0157(7) Uani 1 1 d . . .
C13 C 0.1414(3) 0.2733(4) 0.89910(13) 0.0174(7) Uani 1 1 d . . .
C14 C -0.0415(4) 0.5274(4) 0.92024(15) 0.0276(9) Uani 1 1 d . . .
H14A H -0.1367 0.5573 0.9214 0.041 Uiso 1 1 calc R . .
H14B H 0.0018 0.5893 0.8963 0.041 Uiso 1 1 calc R . .
H14C H 0.0085 0.5362 0.9546 0.041 Uiso 1 1 calc R . .
C15 C -0.1219(4) 0.3226(5) 0.83149(16) 0.0382(11) Uani 1 1 d . . .
H15A H -0.2161 0.3579 0.8301 0.057 Uiso 1 1 calc R . .
H15B H -0.1229 0.2215 0.8203 0.057 Uiso 1 1 calc R . .
H15C H -0.0711 0.3810 0.8087 0.057 Uiso 1 1 calc R . .
C16 C -0.1245(4) 0.2166(4) 0.94143(19) 0.0369(10) Uani 1 1 d . . .
H16A H -0.0894 0.2367 0.9772 0.055 Uiso 1 1 calc R . .
H16B H -0.1065 0.1156 0.9333 0.055 Uiso 1 1 calc R . .
H16C H -0.2234 0.2340 0.9365 0.055 Uiso 1 1 calc R . .
C17 C 0.4713(4) 0.3862(4) 0.87960(13) 0.0191(7) Uani 1 1 d . . .
C18 C 0.2211(4) 0.4884(4) 0.83557(14) 0.0232(8) Uani 1 1 d . . .
C19 C 0.3203(4) 0.4520(4) 0.97582(14) 0.0220(8) Uani 1 1 d . . .
C20 C 0.4674(4) 0.1775(4) 0.96769(13) 0.0205(8) Uani 1 1 d . . .
C21 C 0.2118(4) 0.1903(4) 1.00452(14) 0.0221(8) Uani 1 1 d . . .
Co3 Co 0.20441(8) 0.82564(6) 0.63937(2) 0.01747(17) Uani 0.8555(17) 1 d PD A 1
Co4 Co 0.20247(6) 0.76453(6) 0.54676(3) 0.01733(17) Uani 0.8555(17) 1 d PD A 1
O26 O 0.3522(5) 0.4185(4) 0.59177(16) 0.0214(9) Uani 0.8555(17) 1 d PD A 1
H26 H 0.3083 0.4236 0.5625 0.032 Uiso 0.8555(17) 1 calc PR A 1
O38 O -0.0773(3) 0.9210(4) 0.61036(13) 0.0312(8) Uani 0.8555(17) 1 d PD A 1
O39 O 0.3397(4) 1.0897(3) 0.68211(13) 0.0332(8) Uani 0.8555(17) 1 d PD A 1
O40 O 0.1716(4) 1.0674(3) 0.51352(13) 0.0387(9) Uani 0.8555(17) 1 d PD A 1
O41 O -0.0675(3) 0.6206(3) 0.52612(13) 0.0310(8) Uani 0.8555(17) 1 d PD A 1
O42 O 0.3464(3) 0.6399(4) 0.46499(13) 0.0308(8) Uani 0.8555(17) 1 d PD A 1
Si2 Si 0.54197(18) 0.84023(19) 0.60188(7) 0.0194(3) Uani 0.8555(17) 1 d PD A 1
C22 C 0.4518(5) 0.6269(5) 0.75837(18) 0.0230(10) Uani 0.8555(17) 1 d PD A 1
H22 H 0.4377 0.6974 0.7836 0.028 Uiso 0.8555(17) 1 calc PR A 1
C23 C 0.5652(6) 0.5387(6) 0.76598(18) 0.0254(10) Uani 0.8555(17) 1 d PD A 1
H23 H 0.6286 0.5494 0.7958 0.030 Uiso 0.8555(17) 1 calc PR A 1
C24 C 0.5852(5) 0.4347(5) 0.72971(19) 0.0258(11) Uani 0.8555(17) 1 d PD A 1
H24 H 0.6620 0.3724 0.7349 0.031 Uiso 0.8555(17) 1 calc PR A 1
C25 C 0.4932(6) 0.4211(5) 0.68562(19) 0.0237(10) Uani 0.8555(17) 1 d PD A 1
H25 H 0.5073 0.3486 0.6611 0.028 Uiso 0.8555(17) 1 calc PR A 1
C25A C 0.3810(5) 0.5122(5) 0.67700(17) 0.0176(9) Uani 0.8555(17) 1 d PD A 1
C26 C 0.2887(5) 0.5077(4) 0.62665(16) 0.0182(9) Uani 0.8555(17) 1 d PD A 1
C26A C 0.1450(5) 0.4540(5) 0.63404(17) 0.0209(10) Uani 0.8555(17) 1 d PD A 1
C27 C 0.0946(6) 0.3260(6) 0.6110(2) 0.0245(12) Uani 0.8555(17) 1 d PD A 1
H27 H 0.1525 0.2670 0.5931 0.029 Uiso 0.8555(17) 1 calc PR A 1
C28 C -0.0405(7) 0.2844(7) 0.6143(3) 0.0333(13) Uani 0.8555(17) 1 d PD A 1
H28 H -0.0751 0.1976 0.5984 0.040 Uiso 0.8555(17) 1 calc PR A 1
C29 C -0.1242(6) 0.3696(7) 0.6409(2) 0.0362(13) Uani 0.8555(17) 1 d PD A 1
H29 H -0.2165 0.3415 0.6431 0.043 Uiso 0.8555(17) 1 calc PR A 1
C30 C -0.0745(5) 0.4938(6) 0.6641(2) 0.0290(11) Uani 0.8555(17) 1 d PD A 1
H30 H -0.1332 0.5506 0.6824 0.035 Uiso 0.8555(17) 1 calc PR A 1
C30A C 0.0619(5) 0.5405(5) 0.66169(16) 0.0215(9) Uani 0.8555(17) 1 d PD A 1
C31 C 0.1064(5) 0.6750(5) 0.68776(17) 0.0222(9) Uani 0.8555(17) 1 d PD A 1
H31 H 0.0383 0.7469 0.6892 0.027 Uiso 0.8555(17) 1 calc PR A 1
C32 C 0.2377(5) 0.7105(5) 0.71085(16) 0.0190(9) Uani 0.8555(17) 1 d PD A 1
H32 H 0.2503 0.8043 0.7253 0.023 Uiso 0.8555(17) 1 calc PR A 1
C32A C 0.3574(5) 0.6155(5) 0.71463(16) 0.0191(9) Uani 0.8555(17) 1 d PD A 1
C33 C 0.2827(4) 0.6615(4) 0.60701(14) 0.0146(8) Uani 0.8555(17) 1 d PD A 1
C34 C 0.3633(4) 0.7747(4) 0.60140(14) 0.0155(8) Uani 0.8555(17) 1 d PD A 1
C35 C 0.5460(5) 1.0309(6) 0.5794(2) 0.0308(11) Uani 0.8555(17) 1 d PD A 1
H35A H 0.5016 1.0369 0.5441 0.046 Uiso 0.8555(17) 1 calc PR A 1
H35B H 0.6413 1.0636 0.5804 0.046 Uiso 0.8555(17) 1 calc PR A 1
H35C H 0.4973 1.0924 0.6018 0.046 Uiso 0.8555(17) 1 calc PR A 1
C36 C 0.6262(6) 0.7213(6) 0.5583(2) 0.0322(12) Uani 0.8555(17) 1 d PD A 1
H36A H 0.6217 0.6212 0.5700 0.048 Uiso 0.8555(17) 1 calc PR A 1
H36B H 0.7222 0.7506 0.5583 0.048 Uiso 0.8555(17) 1 calc PR A 1
H36C H 0.5794 0.7291 0.5234 0.048 Uiso 0.8555(17) 1 calc PR A 1
C37 C 0.6287(5) 0.8268(7) 0.6689(2) 0.0324(12) Uani 0.8555(17) 1 d PD A 1
H37A H 0.5896 0.8981 0.6907 0.049 Uiso 0.8555(17) 1 calc PR A 1
H37B H 0.7269 0.8455 0.6688 0.049 Uiso 0.8555(17) 1 calc PR A 1
H37C H 0.6149 0.7296 0.6822 0.049 Uiso 0.8555(17) 1 calc PR A 1
C38 C 0.0327(5) 0.8848(5) 0.62229(18) 0.0255(10) Uani 0.8555(17) 1 d PD A 1
C39 C 0.2841(4) 0.9895(5) 0.66518(16) 0.0227(9) Uani 0.8555(17) 1 d PD A 1
C40 C 0.1833(5) 0.9501(5) 0.52487(19) 0.0258(10) Uani 0.8555(17) 1 d PD A 1
C41 C 0.0346(6) 0.6763(9) 0.5343(3) 0.0229(13) Uani 0.8555(17) 1 d PD A 1
C42 C 0.2896(4) 0.6877(5) 0.49630(17) 0.0202(9) Uani 0.8555(17) 1 d PD A 1
Co5 Co 0.2939(5) 0.8313(4) 0.65376(13) 0.0244(11) Uani 0.1445(17) 1 d PD A 2
Co6 Co 0.4896(5) 0.8017(5) 0.60296(19) 0.0244(13) Uani 0.1445(17) 1 d PD A 2
O47 O 0.395(2) 0.416(3) 0.5986(9) 0.030(10) Uiso 0.1445(17) 1 d PD A 2
H47 H 0.3285 0.3724 0.5825 0.045 Uiso 0.1445(17) 1 calc PR A 2
O59 O 0.454(2) 1.058(2) 0.7069(9) 0.056(6) Uiso 0.1445(17) 1 d PD A 2
O60 O 0.030(2) 0.962(3) 0.6192(10) 0.053(7) Uiso 0.1445(17) 1 d PD A 2
O61 O 0.497(2) 1.1048(19) 0.5719(9) 0.048(6) Uiso 0.1445(17) 1 d PD A 2
O62 O 0.713(2) 0.759(2) 0.6877(7) 0.044(5) Uiso 0.1445(17) 1 d PD A 2
O63 O 0.6225(18) 0.6815(19) 0.5177(6) 0.029(4) Uiso 0.1445(17) 1 d PD A 2
Si3 Si 0.1828(8) 0.7517(8) 0.5192(4) 0.0268(19) Uiso 0.1445(17) 1 d PD A 2
C43 C -0.015(2) 0.520(3) 0.6726(11) 0.022(7) Uiso 0.1445(17) 1 d PD A 2
H43 H -0.0684 0.5799 0.6921 0.026 Uiso 0.1445(17) 1 calc PR A 2
C44 C -0.082(3) 0.405(4) 0.6474(17) 0.051(14) Uiso 0.1445(17) 1 d PD A 2
H44 H -0.1768 0.3890 0.6483 0.061 Uiso 0.1445(17) 1 calc PR A 2
C45 C -0.003(3) 0.313(4) 0.6204(17) 0.036(13) Uiso 0.1445(17) 1 d PD A 2
H45 H -0.0417 0.2300 0.6032 0.043 Uiso 0.1445(17) 1 calc PR A 2
C46 C 0.135(3) 0.348(3) 0.6196(12) 0.017(9) Uiso 0.1445(17) 1 d PD A 2
H46 H 0.1892 0.2828 0.6027 0.020 Uiso 0.1445(17) 1 calc PR A 2
C46A C 0.1991(18) 0.469(2) 0.6414(8) 0.006(6) Uiso 0.1445(17) 1 d PD A 2
C47 C 0.3466(16) 0.5073(15) 0.6374(7) 0.003(5) Uiso 0.1445(17) 1 d PD A 2
C47A C 0.435(2) 0.496(2) 0.6872(7) 0.008(6) Uiso 0.1445(17) 1 d PD A 2
C48 C 0.543(2) 0.397(3) 0.6943(10) 0.016(7) Uiso 0.1445(17) 1 d PD A 2
H48 H 0.5516 0.3276 0.6683 0.019 Uiso 0.1445(17) 1 calc PR A 2
C49 C 0.635(3) 0.397(3) 0.7373(8) 0.018(7) Uiso 0.1445(17) 1 d PD A 2
H49 H 0.7040 0.3251 0.7417 0.022 Uiso 0.1445(17) 1 calc PR A 2
C50 C 0.628(2) 0.503(2) 0.7746(8) 0.015(5) Uiso 0.1445(17) 1 d PD A 2
H50 H 0.6957 0.5115 0.8032 0.018 Uiso 0.1445(17) 1 calc PR A 2
C51 C 0.520(3) 0.594(3) 0.7686(9) 0.017(7) Uiso 0.1445(17) 1 d PD A 2
H51 H 0.5115 0.6604 0.7958 0.021 Uiso 0.1445(17) 1 calc PR A 2
C51A C 0.422(2) 0.600(2) 0.7264(8) 0.011(5) Uiso 0.1445(17) 1 d PD A 2
C52 C 0.312(2) 0.706(2) 0.7236(6) 0.027(6) Uiso 0.1445(17) 1 d PD A 2
H52 H 0.3322 0.7964 0.7399 0.032 Uiso 0.1445(17) 1 calc PR A 2
C53 C 0.1811(19) 0.6856(18) 0.6990(7) 0.009(6) Uiso 0.1445(17) 1 d PD A 2
H53 H 0.1217 0.7660 0.6996 0.010 Uiso 0.1445(17) 1 calc PR A 2
C53A C 0.122(2) 0.558(2) 0.6723(11) 0.035(9) Uiso 0.1445(17) 1 d PD A 2
C54 C 0.3532(15) 0.6623(12) 0.6184(5) 0.012(5) Uiso 0.1445(17) 1 d PD A 2
C55 C 0.2935(13) 0.7475(17) 0.5825(4) 0.013(5) Uiso 0.1445(17) 1 d PD A 2
C56 C 0.168(3) 0.946(2) 0.5002(11) 0.030(6) Uiso 0.1445(17) 1 d PD A 2
H56A H 0.2545 0.9785 0.4887 0.044 Uiso 0.1445(17) 1 calc PR A 2
H56B H 0.1476 1.0035 0.5298 0.044 Uiso 0.1445(17) 1 calc PR A 2
H56C H 0.0940 0.9564 0.4723 0.044 Uiso 0.1445(17) 1 calc PR A 2
C57 C 0.016(3) 0.677(6) 0.531(2) 0.030(6) Uiso 0.1445(17) 1 d PD A 2
H57A H -0.0293 0.7431 0.5529 0.044 Uiso 0.1445(17) 1 calc PR A 2
H57B H 0.0287 0.5831 0.5479 0.044 Uiso 0.1445(17) 1 calc PR A 2
H57C H -0.0416 0.6646 0.4981 0.044 Uiso 0.1445(17) 1 calc PR A 2
C58 C 0.278(3) 0.640(3) 0.4753(10) 0.030(6) Uiso 0.1445(17) 1 d PD A 2
H58A H 0.3575 0.6944 0.4663 0.044 Uiso 0.1445(17) 1 calc PR A 2
H58B H 0.2171 0.6177 0.4440 0.044 Uiso 0.1445(17) 1 calc PR A 2
H58C H 0.3078 0.5504 0.4925 0.044 Uiso 0.1445(17) 1 calc PR A 2
C59 C 0.385(2) 0.972(2) 0.6874(8) 0.037(7) Uiso 0.1445(17) 1 d PD A 2
C60 C 0.1337(17) 0.920(2) 0.6324(8) 0.030(6) Uiso 0.1445(17) 1 d PD A 2
C61 C 0.501(3) 0.9890(19) 0.5835(13) 0.048(11) Uiso 0.1445(17) 1 d PD A 2
C62 C 0.630(2) 0.777(3) 0.6547(8) 0.020(7) Uiso 0.1445(17) 1 d PD A 2
C63 C 0.568(2) 0.721(3) 0.5506(8) 0.023(8) Uiso 0.1445(17) 1 d PD A 2

loop_
_atom_site_aniso_label
_atom_site_aniso_U_11
_atom_site_aniso_U_22
_atom_site_aniso_U_33
_atom_site_aniso_U_23
_atom_site_aniso_U_13
_atom_site_aniso_U_12
Co1 0.0184(2) 0.0121(2) 0.0175(2) 0.00011(18) 0.00584(18) -0.00134(18)
Co2 0.0208(3) 0.0127(2) 0.0170(2) -0.00063(18) 0.00491(19) -0.00370(18)
O5 0.0292(15) 0.0175(13) 0.0238(14) 0.0007(11) 0.0077(11) -0.0077(11)
O17 0.0222(14) 0.0268(14) 0.0290(15) 0.0028(11) 0.0061(11) -0.0041(11)
O18 0.0380(17) 0.0254(15) 0.0362(16) 0.0128(13) 0.0130(13) 0.0112(13)
O19 0.0443(18) 0.0190(15) 0.0364(17) -0.0077(12) 0.0093(13) -0.0071(12)
O20 0.0224(14) 0.0228(14) 0.0354(16) 0.0055(12) 0.0059(12) -0.0010(11)
O21 0.0397(17) 0.0293(15) 0.0299(16) 0.0045(12) 0.0143(13) -0.0039(13)
Si1 0.0170(5) 0.0195(5) 0.0277(6) -0.0051(4) 0.0071(4) -0.0002(4)
C1 0.028(2) 0.031(2) 0.021(2) -0.0079(16) 0.0050(16) 0.0055(17)
C2 0.027(2) 0.042(2) 0.024(2) -0.0164(18) -0.0006(17) 0.0057(18)
C3 0.022(2) 0.031(2) 0.038(2) -0.0206(18) 0.0017(17) -0.0036(17)
C4 0.0225(19) 0.0226(19) 0.031(2) -0.0090(16) 0.0072(16) -0.0016(15)
C4A 0.0204(18) 0.0192(18) 0.0204(19) -0.0067(14) 0.0063(15) 0.0001(14)
C5 0.0233(19) 0.0139(17) 0.0192(18) -0.0013(14) 0.0079(14) -0.0040(14)
C5A 0.0224(19) 0.0136(17) 0.0186(18) -0.0063(14) 0.0011(14) -0.0024(14)
C6 0.029(2) 0.0155(17) 0.023(2) -0.0056(15) -0.0012(16) -0.0034(15)
C7 0.033(2) 0.0170(18) 0.031(2) -0.0029(16) -0.0036(17) 0.0071(16)
C8 0.024(2) 0.025(2) 0.034(2) -0.0070(17) 0.0010(17) 0.0056(16)
C9 0.024(2) 0.024(2) 0.028(2) -0.0063(16) 0.0063(16) -0.0015(16)
C9A 0.0233(19) 0.0150(17) 0.0188(18) -0.0060(14) 0.0029(14) -0.0024(14)
C10 0.0239(19) 0.0153(17) 0.0218(19) -0.0042(14) 0.0091(15) -0.0035(14)
C11 0.030(2) 0.0132(17) 0.0188(18) -0.0034(14) 0.0071(15) 0.0013(15)
C11A 0.0237(19) 0.0200(18) 0.0185(18) -0.0078(14) 0.0064(15) 0.0044(15)
C12 0.0196(17) 0.0133(16) 0.0149(17) -0.0007(13) 0.0053(14) -0.0048(13)
C13 0.0185(18) 0.0164(17) 0.0181(18) -0.0006(13) 0.0057(14) -0.0063(14)
C14 0.032(2) 0.023(2) 0.030(2) -0.0019(16) 0.0110(17) 0.0044(17)
C15 0.026(2) 0.051(3) 0.036(2) -0.018(2) -0.0027(18) 0.009(2)
C16 0.027(2) 0.027(2) 0.060(3) 0.007(2) 0.019(2) 0.0003(18)
C17 0.025(2) 0.0150(17) 0.0191(18) 0.0024(14) 0.0101(15) 0.0027(15)
C18 0.028(2) 0.0191(19) 0.023(2) -0.0003(15) 0.0092(16) -0.0019(16)
C19 0.0221(19) 0.025(2) 0.0198(19) 0.0034(15) 0.0072(15) -0.0007(15)
C20 0.028(2) 0.0164(17) 0.0175(18) 0.0016(14) 0.0043(15) -0.0081(16)
C21 0.028(2) 0.0182(18) 0.0200(19) -0.0035(15) 0.0033(16) -0.0005(15)
Co3 0.0205(4) 0.0135(3) 0.0189(3) -0.0017(2) 0.0045(3) 0.0010(2)
Co4 0.0202(3) 0.0131(3) 0.0188(4) 0.0005(2) 0.0027(2) 0.0008(2)
O26 0.029(3) 0.0154(19) 0.020(2) -0.0050(13) 0.0030(19) 0.0031(16)
O38 0.0231(18) 0.0312(18) 0.039(2) -0.0053(15) 0.0041(14) 0.0087(14)
O39 0.042(2) 0.0226(17) 0.037(2) -0.0121(15) 0.0143(16) -0.0076(15)
O40 0.060(2) 0.0179(17) 0.039(2) 0.0128(15) 0.0064(17) 0.0097(16)
O41 0.0236(18) 0.0267(17) 0.043(2) -0.0089(15) 0.0030(15) -0.0022(14)
O42 0.0329(19) 0.0313(18) 0.0300(19) -0.0061(15) 0.0115(15) 0.0005(15)
Si2 0.0213(9) 0.0170(9) 0.0202(7) 0.0000(6) 0.0040(7) -0.0022(6)
C22 0.027(3) 0.021(2) 0.021(3) 0.0027(18) 0.004(2) -0.007(2)
C23 0.019(3) 0.031(3) 0.025(3) 0.010(2) -0.003(2) -0.001(2)
C24 0.021(3) 0.026(3) 0.030(3) 0.012(2) 0.003(2) 0.004(2)
C25 0.025(3) 0.021(3) 0.026(3) 0.005(2) 0.007(2) -0.001(2)
C25A 0.015(2) 0.017(2) 0.021(2) 0.0076(17) 0.001(2) -0.0029(18)
C26 0.020(3) 0.013(2) 0.021(2) 0.0008(16) -0.002(2) -0.0016(17)
C26A 0.017(3) 0.024(3) 0.021(2) 0.0050(18) 0.000(2) -0.002(2)
C27 0.032(3) 0.016(2) 0.024(3) 0.0027(19) -0.004(3) -0.005(2)
C28 0.036(3) 0.025(3) 0.037(3) 0.007(2) -0.007(3) -0.009(3)
C29 0.027(3) 0.038(3) 0.043(3) 0.009(3) 0.001(3) -0.013(3)
C30 0.016(3) 0.039(3) 0.033(3) 0.009(2) 0.007(2) -0.003(2)
C30A 0.023(3) 0.023(2) 0.019(2) 0.0066(18) 0.002(2) -0.003(2)
C31 0.021(3) 0.020(2) 0.027(2) 0.0034(18) 0.0070(19) 0.0016(18)
C32 0.022(3) 0.019(2) 0.016(2) -0.0015(17) 0.004(2) -0.006(2)
C32A 0.020(2) 0.019(2) 0.019(2) 0.0032(17) 0.0023(19) -0.0036(19)
C33 0.016(2) 0.014(2) 0.013(2) -0.0024(15) -0.0011(16) 0.0026(16)
C34 0.016(2) 0.017(2) 0.014(2) -0.0019(15) 0.0025(16) 0.0001(16)
C35 0.033(3) 0.022(3) 0.038(3) 0.004(2) 0.009(2) -0.004(2)
C36 0.022(3) 0.033(3) 0.043(3) -0.004(2) 0.014(2) -0.003(2)
C37 0.026(3) 0.039(3) 0.032(3) 0.001(3) 0.002(2) -0.008(2)
C38 0.037(3) 0.013(2) 0.028(3) -0.0038(19) 0.011(2) -0.0021(19)
C39 0.026(2) 0.021(2) 0.023(2) -0.0034(18) 0.0084(18) 0.0028(18)
C40 0.034(3) 0.025(3) 0.019(3) -0.0003(19) 0.004(2) 0.005(2)
C41 0.028(3) 0.017(2) 0.024(3) -0.0009(19) 0.002(2) 0.005(2)
C42 0.023(2) 0.015(2) 0.022(2) 0.0027(18) -0.0013(19) 0.0014(17)
Co5 0.035(3) 0.0211(19) 0.0175(19) 0.0008(14) 0.0048(18) 0.0062(17)
Co6 0.037(4) 0.017(3) 0.020(2) 0.0029(17) 0.003(2) 0.001(2)

loop_
_atom_type_symbol
_atom_type_description
_atom_type_scat_dispersion_real
_atom_type_scat_dispersion_imag
_atom_type_scat_source
C C 0.0033 0.0016 'International Tables Vol C Tables 4.2.6.8 and 6.1.1.4'
H H 0.0000 0.0000 'International Tables Vol C Tables 4.2.6.8 and 6.1.1.4'
O O 0.0106 0.0060 'International Tables Vol C Tables 4.2.6.8 and 6.1.1.4'
Si Si 0.0817 0.0704 'International Tables Vol C Tables 4.2.6.8 and 6.1.1.4'
Co Co 0.3494 0.9721 'International Tables Vol C Tables 4.2.6.8 and 6.1.1.4'

loop_
_geom_angle_atom_site_label_1
_geom_angle_atom_site_label_2
_geom_angle_atom_site_label_3
_geom_angle
C17 Co1 C18 101.19(16)
C17 Co1 C12 122.62(15)
C18 Co1 C12 130.24(16)
C17 Co1 C13 135.58(15)
C18 Co1 C13 93.09(16)
C12 Co1 C13 39.50(14)
C17 Co1 C11 115.91(15)
C18 Co1 C11 93.95(15)
C12 Co1 C11 87.50(14)
C13 Co1 C11 104.61(14)
C17 Co1 C10 83.69(15)
C18 Co1 C10 120.92(15)
C12 Co1 C10 88.69(14)
C13 Co1 C10 123.80(14)
C11 Co1 C10 37.78(13)
C17 Co1 Co2 85.06(11)
C18 Co1 Co2 120.81(12)
C12 Co1 Co2 50.03(10)
C13 Co1 Co2 52.08(10)
C11 Co1 Co2 135.98(10)
C10 Co1 Co2 118.27(10)
C21 Co2 C19 100.36(16)
C21 Co2 C20 100.40(16)
C19 Co2 C20 107.95(16)
C21 Co2 C12 102.75(15)
C19 Co2 C12 138.10(15)
C20 Co2 C12 101.65(15)
C21 Co2 C13 97.84(15)
C19 Co2 C13 103.28(15)
C20 Co2 C13 140.02(15)
C12 Co2 C13 39.30(14)
C21 Co2 Co1 148.36(12)
C19 Co2 Co1 94.58(11)
C20 Co2 Co1 101.26(11)
C12 Co2 Co1 50.23(10)
C13 Co2 Co1 51.32(10)
C5 O5 H5 109.5
C13 Si1 C16 107.42(18)
C13 Si1 C15 108.26(17)
C16 Si1 C15 110.3(2)
C13 Si1 C14 110.65(17)
C16 Si1 C14 110.77(19)
C15 Si1 C14 109.4(2)
C2 C1 C11A 121.3(4)
C2 C1 H1 119.4
C11A C1 H1 119.4
C1 C2 C3 119.5(4)
C1 C2 H2 120.2
C3 C2 H2 120.2
C4 C3 C2 120.0(4)
C4 C3 H3 120.0
C2 C3 H3 120.0
C3 C4 C4A 120.7(4)
C3 C4 H4 119.6
C4A C4 H4 119.6
C4 C4A C11A 119.5(3)
C4 C4A C5 121.3(3)
C11A C4A C5 119.0(3)
O5 C5 C12 109.3(3)
O5 C5 C4A 108.1(3)
C12 C5 C4A 106.8(3)
O5 C5 C5A 111.2(3)
C12 C5 C5A 109.8(3)
C4A C5 C5A 111.6(3)
C6 C5A C9A 119.1(3)
C6 C5A C5 121.7(3)
C9A C5A C5 119.1(3)
C7 C6 C5A 121.0(4)
C7 C6 H6 119.5
C5A C6 H6 119.5
C6 C7 C8 120.5(4)
C6 C7 H7 119.7
C8 C7 H7 119.7
C7 C8 C9 119.5(4)
C7 C8 H8 120.3
C9 C8 H8 120.3
C8 C9 C9A 120.8(4)
C8 C9 H9 119.6
C9A C9 H9 119.6
C9 C9A C5A 119.1(3)
C9 C9A C10 117.3(3)
C5A C9A C10 123.6(3)
C11 C10 C9A 127.7(3)
C11 C10 Co1 70.2(2)
C9A C10 Co1 113.5(2)
C11 C10 H10 116.2
C9A C10 H10 116.2
Co1 C10 H10 86.1
C10 C11 C11A 125.9(3)
C10 C11 Co1 72.0(2)
C11A C11 Co1 114.7(2)
C10 C11 H11 117.1
C11A C11 H11 117.1
Co1 C11 H11 83.1
C1 C11A C4A 119.0(4)
C1 C11A C11 117.5(3)
C4A C11A C11 123.6(3)
C13 C12 C5 140.4(3)
C13 C12 Co2 73.6(2)
C5 C12 Co2 138.2(3)
C13 C12 Co1 72.4(2)
C5 C12 Co1 126.2(2)
Co2 C12 Co1 79.75(12)
C12 C13 Si1 146.0(3)
C12 C13 Co1 68.1(2)
Si1 C13 Co1 135.55(19)
C12 C13 Co2 67.1(2)
Si1 C13 Co2 133.20(19)
Co1 C13 Co2 76.60(12)
Si1 C14 H14A 109.5
Si1 C14 H14B 109.5
H14A C14 H14B 109.5
Si1 C14 H14C 109.5
H14A C14 H14C 109.5
H14B C14 H14C 109.5
Si1 C15 H15A 109.5
Si1 C15 H15B 109.5
H15A C15 H15B 109.5
Si1 C15 H15C 109.5
H15A C15 H15C 109.5
H15B C15 H15C 109.5
Si1 C16 H16A 109.5
Si1 C16 H16B 109.5
H16A C16 H16B 109.5
Si1 C16 H16C 109.5
H16A C16 H16C 109.5
H16B C16 H16C 109.5
O17 C17 Co1 179.0(3)
O18 C18 Co1 177.1(4)
O19 C19 Co2 176.6(3)
O20 C20 Co2 179.0(3)
O21 C21 Co2 178.1(4)
C38 Co3 C39 101.1(2)
C38 Co3 C33 122.91(19)
C39 Co3 C33 130.23(18)
C38 Co3 C34 135.82(18)
C39 Co3 C34 93.21(18)
C33 Co3 C34 39.41(16)
C38 Co3 C32 115.03(19)
C39 Co3 C32 94.21(19)
C33 Co3 C32 87.69(16)
C34 Co3 C32 105.18(16)
C38 Co3 C31 83.1(2)
C39 Co3 C31 121.37(18)
C33 Co3 C31 88.50(16)
C34 Co3 C31 123.80(16)
C32 Co3 C31 37.73(17)
C38 Co3 Co4 85.37(15)
C39 Co3 Co4 120.80(14)
C33 Co3 Co4 50.12(11)
C34 Co3 Co4 51.97(11)
C32 Co3 Co4 136.11(12)
C31 Co3 Co4 117.83(12)
C42 Co4 C40 100.6(2)
C42 Co4 C41 100.7(3)
C40 Co4 C41 107.5(3)
C42 Co4 C33 102.60(17)
C40 Co4 C33 138.2(2)
C41 Co4 C33 101.7(3)
C42 Co4 C34 98.03(17)
C40 Co4 C34 103.4(2)
C41 Co4 C34 139.9(3)
C33 Co4 C34 39.23(16)
C42 Co4 Co3 148.47(14)
C40 Co4 Co3 94.82(16)
C41 Co4 Co3 100.6(3)
C33 Co4 Co3 50.15(11)
C34 Co4 Co3 51.37(11)
C36 Si2 C34 106.9(2)
C36 Si2 C35 110.1(2)
C34 Si2 C35 110.9(2)
C36 Si2 C37 110.4(3)
C34 Si2 C37 108.5(2)
C35 Si2 C37 109.9(3)
C23 C22 C32A 121.9(4)
C23 C22 H22 119.0
C32A C22 H22 119.0
C22 C23 C24 119.3(4)
C22 C23 H23 120.4
C24 C23 H23 120.4
C23 C24 C25 120.1(5)
C23 C24 H24 119.9
C25 C24 H24 119.9
C25A C25 C24 120.9(5)
C25A C25 H25 119.5
C24 C25 H25 119.5
C25 C25A C32A 119.2(4)
C25 C25A C26 121.0(4)
C32A C25A C26 119.7(4)
O26 C26 C33 109.4(3)
O26 C26 C25A 108.0(4)
C33 C26 C25A 105.7(3)
O26 C26 C26A 111.7(4)
C33 C26 C26A 110.1(4)
C25A C26 C26A 111.7(3)
C27 C26A C30A 120.7(5)
C27 C26A C26 120.5(4)
C30A C26A C26 118.6(4)
C28 C27 C26A 120.0(5)
C28 C27 H27 120.0
C26A C27 H27 120.0
C29 C28 C27 119.9(6)
C29 C28 H28 120.1
C27 C28 H28 120.1
C30 C29 C28 120.2(6)
C30 C29 H29 119.9
C28 C29 H29 119.9
C29 C30 C30A 122.0(5)
C29 C30 H30 119.0
C30A C30 H30 119.0
C26A C30A C30 117.2(4)
C26A C30A C31 124.6(5)
C30 C30A C31 118.2(4)
C32 C31 C30A 127.7(4)
C32 C31 Co3 70.1(2)
C30A C31 Co3 113.6(3)
C32 C31 H31 116.2
C30A C31 H31 116.2
Co3 C31 H31 86.0
C31 C32 C32A 125.7(4)
C31 C32 Co3 72.1(2)
C32A C32 Co3 113.8(3)
C31 C32 H32 117.1
C32A C32 H32 117.1
Co3 C32 H32 83.9
C22 C32A C25A 118.5(4)
C22 C32A C32 117.9(4)
C25A C32A C32 123.6(4)
C34 C33 C26 141.0(4)
C34 C33 Co4 73.4(2)
C26 C33 Co4 137.7(3)
C34 C33 Co3 72.6(2)
C26 C33 Co3 126.3(3)
Co4 C33 Co3 79.72(15)
C33 C34 Si2 145.9(3)
C33 C34 Co3 68.0(2)
Si2 C34 Co3 135.3(2)
C33 C34 Co4 67.4(2)
Si2 C34 Co4 133.4(2)
Co3 C34 Co4 76.65(14)
O38 C38 Co3 178.5(4)
O39 C39 Co3 177.0(4)
O40 C40 Co4 176.9(5)
O41 C41 Co4 178.8(8)
O42 C42 Co4 178.9(4)
C59 Co5 C60 101.0(11)
C59 Co5 C54 132.4(9)
C60 Co5 C54 121.1(9)
C59 Co5 C55 134.1(9)
C60 Co5 C55 88.6(8)
C54 Co5 C55 38.8(5)
C59 Co5 C52 89.1(9)
C60 Co5 C52 119.9(9)
C54 Co5 C52 88.1(7)
C55 Co5 C52 124.6(7)
C59 Co5 C53 116.5(9)
C60 Co5 C53 88.6(9)
C54 Co5 C53 87.6(6)
C55 Co5 C53 108.5(6)
C52 Co5 C53 37.3(5)
C59 Co5 Co6 88.4(8)
C60 Co5 Co6 125.8(7)
C54 Co5 Co6 50.2(4)
C55 Co5 Co6 51.8(4)
C52 Co5 Co6 113.4(5)
C53 Co5 Co6 134.1(5)
C63 Co6 C61 98.0(12)
C63 Co6 C62 99.2(11)
C61 Co6 C62 105.5(12)
C63 Co6 C54 104.3(9)
C61 Co6 C54 139.4(10)
C62 Co6 C54 103.9(9)
C63 Co6 C55 99.9(9)
C61 Co6 C55 104.2(10)
C62 Co6 C55 141.8(9)
C54 Co6 C55 39.1(5)
C63 Co6 Co5 151.3(9)
C61 Co6 Co5 96.7(10)
C62 Co6 Co5 100.5(8)
C54 Co6 Co5 50.5(4)
C55 Co6 Co5 52.4(4)
C47 O47 H47 109.5
C57 Si3 C56 111.0(18)
C57 Si3 C58 114.3(19)
C56 Si3 C58 113.5(13)
C57 Si3 C55 106.5(18)
C56 Si3 C55 106.3(11)
C58 Si3 C55 104.5(11)
C44 C43 C53A 127(2)
C44 C43 H43 116.7
C53A C43 H43 116.7
C43 C44 C45 117(2)
C43 C44 H44 121.5
C45 C44 H44 121.5
C46 C45 C44 118(2)
C46 C45 H45 121.2
C44 C45 H45 121.2
C46A C46 C45 126(2)
C46A C46 H46 117.2
C45 C46 H46 117.2
C46 C46A C53A 117.1(16)
C46 C46A C47 124.0(16)
C53A C46A C47 118.8(14)
O47 C47 C47A 111.5(15)
O47 C47 C46A 108.0(15)
C47A C47 C46A 113.4(15)
O47 C47 C54 107.1(15)
C47A C47 C54 108.3(13)
C46A C47 C54 108.3(13)
C48 C47A C51A 118.7(15)
C48 C47A C47 121.6(15)
C51A C47A C47 119.2(15)
C49 C48 C47A 122.5(19)
C49 C48 H48 118.8
C47A C48 H48 118.8
C48 C49 C50 119.4(19)
C48 C49 H49 120.3
C50 C49 H49 120.3
C51 C50 C49 117.5(18)
C51 C50 H50 121.2
C49 C50 H50 121.2
C50 C51 C51A 126.1(19)
C50 C51 H51 116.9
C51A C51 H51 116.9
C51 C51A C47A 115.4(15)
C51 C51A C52 121.2(17)
C47A C51A C52 123.4(16)
C53 C52 C51A 125.3(19)
C53 C52 Co5 71.9(8)
C51A C52 Co5 113.7(13)
C53 C52 H52 117.3
C51A C52 H52 117.3
Co5 C52 H52 84.3
C52 C53 C53A 129.0(19)
C52 C53 Co5 70.8(8)
C53A C53 Co5 116.0(14)
C52 C53 H53 115.5
C53A C53 H53 115.5
Co5 C53 H53 82.7
C43 C53A C46A 115.7(16)
C43 C53A C53 122.2(17)
C46A C53A C53 122.0(16)
C55 C54 C47 140.3(14)
C55 C54 Co6 73.4(8)
C47 C54 Co6 138.7(11)
C55 C54 Co5 73.8(8)
C47 C54 Co5 125.4(10)
Co6 C54 Co5 79.3(5)
C54 C55 Si3 144.4(12)
C54 C55 Co6 67.5(7)
Si3 C55 Co6 132.5(8)
C54 C55 Co5 67.4(7)
Si3 C55 Co5 138.4(8)
Co6 C55 Co5 75.8(5)
Si3 C56 H56A 109.5
Si3 C56 H56B 109.5
H56A C56 H56B 109.5
Si3 C56 H56C 109.5
H56A C56 H56C 109.5
H56B C56 H56C 109.5
Si3 C57 H57A 109.5
Si3 C57 H57B 109.5
H57A C57 H57B 109.5
Si3 C57 H57C 109.5
H57A C57 H57C 109.5
H57B C57 H57C 109.5
Si3 C58 H58A 109.5
Si3 C58 H58B 109.5
H58A C58 H58B 109.5
Si3 C58 H58C 109.5
H58A C58 H58C 109.5
H58B C58 H58C 109.5
O59 C59 Co5 173(2)
O60 C60 Co5 174(3)
O61 C61 Co6 174(3)
O62 C62 Co6 178(2)
O63 C63 Co6 174(2)

loop_
_geom_bond_atom_site_label_1
_geom_bond_atom_site_label_2
_geom_bond_distance
Co1 C17 1.775(4)
Co1 C18 1.810(4)
Co1 C12 1.941(3)
Co1 C13 1.994(3)
Co1 C11 2.145(3)
Co1 C10 2.169(3)
Co1 Co2 2.4848(7)
Co2 C21 1.802(4)
Co2 C19 1.819(4)
Co2 C20 1.828(4)
Co2 C12 1.935(3)
Co2 C13 2.015(4)
O5 C5 1.427(4)
O5 H5 0.8400
O17 C17 1.150(4)
O18 C18 1.133(5)
O19 C19 1.131(4)
O20 C20 1.131(4)
O21 C21 1.131(4)
Si1 C13 1.855(4)
Si1 C16 1.857(4)
Si1 C15 1.858(4)
Si1 C14 1.858(4)
C1 C2 1.385(6)
C1 C11A 1.387(5)
C1 H1 0.9500
C2 C3 1.387(6)
C2 H2 0.9500
C3 C4 1.386(6)
C3 H3 0.9500
C4 C4A 1.387(5)
C4 H4 0.9500
C4A C11A 1.408(5)
C4A C5 1.518(5)
C5 C12 1.515(5)
C5 C5A 1.526(5)
C5A C6 1.391(5)
C5A C9A 1.405(5)
C6 C7 1.372(5)
C6 H6 0.9500
C7 C8 1.382(6)
C7 H7 0.9500
C8 C9 1.385(6)
C8 H8 0.9500
C9 C9A 1.398(5)
C9 H9 0.9500
C9A C10 1.474(5)
C10 C11 1.397(5)
C10 H10 0.9500
C11 C11A 1.475(5)
C11 H11 0.9500
C12 C13 1.330(5)
C14 H14A 0.9800
C14 H14B 0.9800
C14 H14C 0.9800
C15 H15A 0.9800
C15 H15B 0.9800
C15 H15C 0.9800
C16 H16A 0.9800
C16 H16B 0.9800
C16 H16C 0.9800
Co3 C38 1.786(5)
Co3 C39 1.801(4)
Co3 C33 1.942(4)
Co3 C34 1.998(4)
Co3 C32 2.152(4)
Co3 C31 2.178(4)
Co3 Co4 2.4888(10)
Co4 C42 1.799(5)
Co4 C40 1.818(5)
Co4 C41 1.833(6)
Co4 C33 1.941(4)
Co4 C34 2.015(4)
O26 C26 1.426(5)
O26 H26 0.8400
O38 C38 1.143(6)
O39 C39 1.139(5)
O40 C40 1.130(5)
O41 C41 1.125(6)
O42 C42 1.132(6)
Si2 C36 1.847(5)
Si2 C34 1.853(4)
Si2 C35 1.865(6)
Si2 C37 1.870(5)
C22 C23 1.381(7)
C22 C32A 1.397(6)
C22 H22 0.9500
C23 C24 1.381(7)
C23 H23 0.9500
C24 C25 1.392(7)
C24 H24 0.9500
C25 C25A 1.390(7)
C25 H25 0.9500
C25A C32A 1.410(6)
C25A C26 1.518(6)
C26 C33 1.515(5)
C26 C26A 1.526(6)
C26A C27 1.393(7)
C26A C30A 1.402(6)
C27 C28 1.391(9)
C27 H27 0.9500
C28 C29 1.383(7)
C28 H28 0.9500
C29 C30 1.362(9)
C29 H29 0.9500
C30 C30A 1.414(7)
C30 H30 0.9500
C30A C31 1.462(6)
C31 C32 1.400(6)
C31 H31 0.9500
C32 C32A 1.467(6)
C32 H32 0.9500
C33 C34 1.330(5)
C35 H35A 0.9800
C35 H35B 0.9800
C35 H35C 0.9800
C36 H36A 0.9800
C36 H36B 0.9800
C36 H36C 0.9800
C37 H37A 0.9800
C37 H37B 0.9800
C37 H37C 0.9800
Co5 C59 1.759(14)
Co5 C60 1.812(14)
Co5 C54 1.942(13)
Co5 C55 2.020(12)
Co5 C52 2.161(14)
Co5 C53 2.175(13)
Co5 Co6 2.471(6)
Co6 C63 1.805(14)
Co6 C61 1.816(15)
Co6 C62 1.841(14)
Co6 C54 1.931(13)
Co6 C55 2.003(13)
O47 C47 1.442(16)
O47 H47 0.8400
O59 C59 1.129(17)
O60 C60 1.112(17)
O61 C61 1.116(17)
O62 C62 1.136(17)
O63 C63 1.127(16)
Si3 C57 1.836(18)
Si3 C56 1.867(17)
Si3 C58 1.869(17)
Si3 C55 1.882(12)
C43 C44 1.376(19)
C43 C53A 1.391(18)
C43 H43 0.9500
C44 C45 1.39(2)
C44 H44 0.9500
C45 C46 1.391(19)
C45 H45 0.9500
C46 C46A 1.377(18)
C46 H46 0.9500
C46A C53A 1.428(17)
C46A C47 1.504(15)
C47 C47A 1.495(16)
C47 C54 1.524(14)
C47A C48 1.396(17)
C47A C51A 1.423(17)
C48 C49 1.369(19)
C48 H48 0.9500
C49 C50 1.393(18)
C49 H49 0.9500
C50 C51 1.348(19)
C50 H50 0.9500
C51 C51A 1.392(18)
C51 H51 0.9500
C51A C52 1.452(17)
C52 C53 1.388(18)
C52 H52 0.9500
C53 C53A 1.457(17)
C53 H53 0.9500
C54 C55 1.317(15)
C56 H56A 0.9800
C56 H56B 0.9800
C56 H56C 0.9800
C57 H57A 0.9800
C57 H57B 0.9800
C57 H57C 0.9800
C58 H58A 0.9800
C58 H58B 0.9800
C58 H58C 0.9800

loop_
_geom_torsion_atom_site_label_1
_geom_torsion_atom_site_label_2
_geom_torsion_atom_site_label_3
_geom_torsion_atom_site_label_4
_geom_torsion
C17 Co1 Co2 C21 -177.6(2)
C18 Co1 Co2 C21 82.3(3)
C12 Co1 Co2 C21 -36.5(3)
C13 Co1 Co2 C21 14.9(3)
C11 Co1 Co2 C21 -54.8(3)
C10 Co1 Co2 C21 -97.5(2)
C17 Co1 Co2 C19 64.08(16)
C18 Co1 Co2 C19 -36.01(18)
C12 Co1 Co2 C19 -154.80(18)
C13 Co1 Co2 C19 -103.36(17)
C11 Co1 Co2 C19 -173.11(18)
C10 Co1 Co2 C19 144.19(16)
C17 Co1 Co2 C20 -45.26(16)
C18 Co1 Co2 C20 -145.35(18)
C12 Co1 Co2 C20 95.86(17)
C13 Co1 Co2 C20 147.30(17)
C11 Co1 Co2 C20 77.55(18)
C10 Co1 Co2 C20 34.85(15)
C17 Co1 Co2 C12 -141.12(17)
C18 Co1 Co2 C12 118.79(19)
C13 Co1 Co2 C12 51.44(18)
C11 Co1 Co2 C12 -18.31(19)
C10 Co1 Co2 C12 -61.01(17)
C17 Co1 Co2 C13 167.45(17)
C18 Co1 Co2 C13 67.35(19)
C12 Co1 Co2 C13 -51.44(18)
C11 Co1 Co2 C13 -69.75(19)
C10 Co1 Co2 C13 -112.45(17)
C11A C1 C2 C3 -0.6(6)
C1 C2 C3 C4 1.3(6)
C2 C3 C4 C4A -0.1(6)
C3 C4 C4A C11A -1.7(5)
C3 C4 C4A C5 173.7(3)
C4 C4A C5 O5 -8.4(4)
C11A C4A C5 O5 167.0(3)
C4 C4A C5 C12 -125.9(3)
C11A C4A C5 C12 49.5(4)
C4 C4A C5 C5A 114.1(4)
C11A C4A C5 C5A -70.5(4)
O5 C5 C5A C6 5.1(4)
C12 C5 C5A C6 126.1(3)
C4A C5 C5A C6 -115.7(4)
O5 C5 C5A C9A -170.9(3)
C12 C5 C5A C9A -49.8(4)
C4A C5 C5A C9A 68.3(4)
C9A C5A C6 C7 1.8(5)
C5 C5A C6 C7 -174.2(3)
C5A C6 C7 C8 -0.7(6)
C6 C7 C8 C9 -0.6(6)
C7 C8 C9 C9A 0.9(6)
C8 C9 C9A C5A 0.2(5)
C8 C9 C9A C10 -179.9(3)
C6 C5A C9A C9 -1.5(5)
C5 C5A C9A C9 174.6(3)
C6 C5A C9A C10 178.6(3)
C5 C5A C9A C10 -5.3(5)
C9 C9A C10 C11 148.8(4)
C5A C9A C10 C11 -31.4(6)
C9 C9A C10 Co1 -128.8(3)
C5A C9A C10 Co1 51.1(4)
C17 Co1 C10 C11 -149.4(2)
C18 Co1 C10 C11 -50.1(3)
C12 Co1 C10 C11 87.6(2)
C13 Co1 C10 C11 68.4(3)
Co2 Co1 C10 C11 129.71(19)
C17 Co1 C10 C9A 87.2(3)
C18 Co1 C10 C9A -173.6(2)
C12 Co1 C10 C9A -35.9(3)
C13 Co1 C10 C9A -55.1(3)
C11 Co1 C10 C9A -123.5(4)
Co2 Co1 C10 C9A 6.2(3)
C9A C10 C11 C11A -3.0(6)
Co1 C10 C11 C11A -107.9(3)
C9A C10 C11 Co1 104.9(4)
C17 Co1 C11 C10 34.3(3)
C18 Co1 C11 C10 138.7(2)
C12 Co1 C11 C10 -91.1(2)
C13 Co1 C11 C10 -127.0(2)
Co2 Co1 C11 C10 -77.1(2)
C17 Co1 C11 C11A 156.2(3)
C18 Co1 C11 C11A -99.3(3)
C12 Co1 C11 C11A 30.9(3)
C13 Co1 C11 C11A -5.1(3)
C10 Co1 C11 C11A 122.0(4)
Co2 Co1 C11 C11A 44.8(3)
C2 C1 C11A C4A -1.3(5)
C2 C1 C11A C11 178.3(3)
C4 C4A C11A C1 2.4(5)
C5 C4A C11A C1 -173.1(3)
C4 C4A C11A C11 -177.2(3)
C5 C4A C11A C11 7.3(5)
C10 C11 C11A C1 -145.5(4)
Co1 C11 C11A C1 129.4(3)
C10 C11 C11A C4A 34.1(5)
Co1 C11 C11A C4A -51.0(4)
O5 C5 C12 C13 -74.1(6)
C4A C5 C12 C13 42.6(6)
C5A C5 C12 C13 163.7(4)
O5 C5 C12 Co2 59.4(5)
C4A C5 C12 Co2 176.1(3)
C5A C5 C12 Co2 -62.8(4)
O5 C5 C12 Co1 178.6(2)
C4A C5 C12 Co1 -64.7(4)
C5A C5 C12 Co1 56.4(4)
C21 Co2 C12 C13 86.8(2)
C19 Co2 C12 C13 -35.1(3)
C20 Co2 C12 C13 -169.6(2)
Co1 Co2 C12 C13 -74.5(2)
C21 Co2 C12 C5 -64.4(4)
C19 Co2 C12 C5 173.7(3)
C20 Co2 C12 C5 39.2(4)
C13 Co2 C12 C5 -151.2(5)
Co1 Co2 C12 C5 134.3(4)
C21 Co2 C12 Co1 161.34(14)
C19 Co2 C12 Co1 39.5(3)
C20 Co2 C12 Co1 -95.04(14)
C13 Co2 C12 Co1 74.53(19)
C17 Co1 C12 C13 123.8(2)
C18 Co1 C12 C13 -23.7(3)
C11 Co1 C12 C13 -116.7(2)
C10 Co1 C12 C13 -154.5(2)
Co2 Co1 C12 C13 75.9(2)
C17 Co1 C12 C5 -95.8(3)
C18 Co1 C12 C5 116.7(3)
C13 Co1 C12 C5 140.4(4)
C11 Co1 C12 C5 23.6(3)
C10 Co1 C12 C5 -14.1(3)
Co2 Co1 C12 C5 -143.7(4)
C17 Co1 C12 Co2 47.95(19)
C18 Co1 C12 Co2 -99.56(19)
C13 Co1 C12 Co2 -75.9(2)
C11 Co1 C12 Co2 167.38(13)
C10 Co1 C12 Co2 129.60(13)
C5 C12 C13 Si1 15.1(8)
Co2 C12 C13 Si1 -134.6(5)
Co1 C12 C13 Si1 141.2(5)
C5 C12 C13 Co1 -126.1(5)
Co2 C12 C13 Co1 84.18(10)
C5 C12 C13 Co2 149.7(5)
Co1 C12 C13 Co2 -84.18(10)
C16 Si1 C13 C12 50.7(5)
C15 Si1 C13 C12 -68.4(5)
C14 Si1 C13 C12 171.7(5)
C16 Si1 C13 Co1 174.6(3)
C15 Si1 C13 Co1 55.5(3)
C14 Si1 C13 Co1 -64.4(3)
C16 Si1 C13 Co2 -65.2(3)
C15 Si1 C13 Co2 175.7(3)
C14 Si1 C13 Co2 55.8(3)
C17 Co1 C13 C12 -88.4(3)
C18 Co1 C13 C12 162.1(2)
C11 Co1 C13 C12 67.2(2)
C10 Co1 C13 C12 31.2(3)
Co2 Co1 C13 C12 -70.4(2)
C17 Co1 C13 Si1 121.6(3)
C18 Co1 C13 Si1 12.2(3)
C12 Co1 C13 Si1 -149.9(4)
C11 Co1 C13 Si1 -82.7(3)
C10 Co1 C13 Si1 -118.8(3)
Co2 Co1 C13 Si1 139.6(3)
C17 Co1 C13 Co2 -18.0(2)
C18 Co1 C13 Co2 -127.46(14)
C12 Co1 C13 Co2 70.4(2)
C11 Co1 C13 Co2 137.64(12)
C10 Co1 C13 Co2 101.59(15)
C21 Co2 C13 C12 -100.6(2)
C19 Co2 C13 C12 156.8(2)
C20 Co2 C13 C12 16.0(3)
Co1 Co2 C13 C12 71.59(19)
C21 Co2 C13 Si1 46.3(3)
C19 Co2 C13 Si1 -56.3(3)
C20 Co2 C13 Si1 162.9(2)
C12 Co2 C13 Si1 146.9(4)
Co1 Co2 C13 Si1 -141.5(3)
C21 Co2 C13 Co1 -172.16(13)
C19 Co2 C13 Co1 85.19(14)
C20 Co2 C13 Co1 -55.6(2)
C12 Co2 C13 Co1 -71.59(19)
C38 Co3 Co4 C42 -176.3(3)
C39 Co3 Co4 C42 83.6(3)
C33 Co3 Co4 C42 -35.2(3)
C34 Co3 Co4 C42 16.2(3)
C32 Co3 Co4 C42 -54.4(3)
C31 Co3 Co4 C42 -96.5(3)
C38 Co3 Co4 C40 64.3(2)
C39 Co3 Co4 C40 -35.8(2)
C33 Co3 Co4 C40 -154.6(2)
C34 Co3 Co4 C40 -103.3(2)
C32 Co3 Co4 C40 -173.8(2)
C31 Co3 Co4 C40 144.1(2)
C38 Co3 Co4 C41 -44.5(3)
C39 Co3 Co4 C41 -144.7(3)
C33 Co3 Co4 C41 96.5(3)
C34 Co3 Co4 C41 147.9(3)
C32 Co3 Co4 C41 77.3(3)
C31 Co3 Co4 C41 35.2(3)
C38 Co3 Co4 C33 -141.1(2)
C39 Co3 Co4 C33 118.8(2)
C34 Co3 Co4 C33 51.3(2)
C32 Co3 Co4 C33 -19.2(2)
C31 Co3 Co4 C33 -61.3(2)
C38 Co3 Co4 C34 167.6(2)
C39 Co3 Co4 C34 67.5(2)
C33 Co3 Co4 C34 -51.3(2)
C32 Co3 Co4 C34 -70.5(2)
C31 Co3 Co4 C34 -112.7(2)
C32A C22 C23 C24 -0.8(7)
C22 C23 C24 C25 1.1(7)
C23 C24 C25 C25A 0.7(7)
C24 C25 C25A C32A -2.7(7)
C24 C25 C25A C26 173.8(4)
C25 C25A C26 O26 -9.5(5)
C32A C25A C26 O26 167.0(4)
C25 C25A C26 C33 -126.5(4)
C32A C25A C26 C33 50.0(5)
C25 C25A C26 C26A 113.7(5)
C32A C25A C26 C26A -69.8(5)
O26 C26 C26A C27 4.5(6)
C33 C26 C26A C27 126.3(4)
C25A C26 C26A C27 -116.6(5)
O26 C26 C26A C30A -171.5(4)
C33 C26 C26A C30A -49.8(5)
C25A C26 C26A C30A 67.4(5)
C30A C26A C27 C28 1.5(7)
C26 C26A C27 C28 -174.5(5)
C26A C27 C28 C29 -0.6(9)
C27 C28 C29 C30 -0.3(9)
C28 C29 C30 C30A 0.4(8)
C27 C26A C30A C30 -1.3(7)
C26 C26A C30A C30 174.7(4)
C27 C26A C30A C31 179.0(4)
C26 C26A C30A C31 -5.0(6)
C29 C30 C30A C26A 0.4(7)
C29 C30 C30A C31 -179.9(5)
C26A C30A C31 C32 -32.0(7)
C30 C30A C31 C32 148.3(4)
C26A C30A C31 Co3 50.5(5)
C30 C30A C31 Co3 -129.2(4)
C38 Co3 C31 C32 -148.4(3)
C39 Co3 C31 C32 -49.6(3)
C33 Co3 C31 C32 88.1(3)
C34 Co3 C31 C32 69.5(3)
Co4 Co3 C31 C32 130.5(2)
C38 Co3 C31 C30A 88.1(4)
C39 Co3 C31 C30A -173.1(3)
C33 Co3 C31 C30A -35.3(3)
C34 Co3 C31 C30A -54.0(4)
C32 Co3 C31 C30A -123.5(4)
Co4 Co3 C31 C30A 7.0(4)
C30A C31 C32 C32A -1.9(7)
Co3 C31 C32 C32A -106.9(4)
C30A C31 C32 Co3 105.0(4)
C38 Co3 C32 C31 35.0(3)
C39 Co3 C32 C31 139.3(3)
C33 Co3 C32 C31 -90.5(3)
C34 Co3 C32 C31 -126.2(3)
Co4 Co3 C32 C31 -75.9(3)
C38 Co3 C32 C32A 156.9(3)
C39 Co3 C32 C32A -98.8(3)
C33 Co3 C32 C32A 31.3(3)
C34 Co3 C32 C32A -4.4(4)
C31 Co3 C32 C32A 121.9(4)
Co4 Co3 C32 C32A 46.0(4)
C23 C22 C32A C25A -1.2(6)
C23 C22 C32A C32 177.9(4)
C25 C25A C32A C22 2.9(6)
C26 C25A C32A C22 -173.6(4)
C25 C25A C32A C32 -176.1(4)
C26 C25A C32A C32 7.3(6)
C31 C32 C32A C22 -146.0(4)
Co3 C32 C32A C22 129.5(3)
C31 C32 C32A C25A 33.0(6)
Co3 C32 C32A C25A -51.5(5)
O26 C26 C33 C34 -72.4(7)
C25A C26 C33 C34 43.6(7)
C26A C26 C33 C34 164.5(5)
O26 C26 C33 Co4 60.6(6)
C25A C26 C33 Co4 176.6(3)
C26A C26 C33 Co4 -62.6(5)
O26 C26 C33 Co3 179.2(3)
C25A C26 C33 Co3 -64.8(4)
C26A C26 C33 Co3 56.0(5)
C42 Co4 C33 C34 87.3(3)
C40 Co4 C33 C34 -34.9(4)
C41 Co4 C33 C34 -168.8(3)
Co3 Co4 C33 C34 -74.7(2)
C42 Co4 C33 C26 -64.0(5)
C40 Co4 C33 C26 173.9(4)
C41 Co4 C33 C26 39.9(5)
C34 Co4 C33 C26 -151.3(6)
Co3 Co4 C33 C26 134.0(5)
C42 Co4 C33 Co3 162.02(16)
C40 Co4 C33 Co3 39.8(3)
C41 Co4 C33 Co3 -94.1(3)
C34 Co4 C33 Co3 74.7(2)
C38 Co3 C33 C34 123.9(3)
C39 Co3 C33 C34 -24.0(3)
C32 Co3 C33 C34 -117.5(3)
C31 Co3 C33 C34 -155.3(3)
Co4 Co3 C33 C34 75.7(2)
C38 Co3 C33 C26 -94.9(4)
C39 Co3 C33 C26 117.3(4)
C34 Co3 C33 C26 141.2(5)
C32 Co3 C33 C26 23.7(4)
C31 Co3 C33 C26 -14.0(4)
Co4 Co3 C33 C26 -143.1(4)
C38 Co3 C33 Co4 48.3(2)
C39 Co3 C33 Co4 -99.6(2)
C34 Co3 C33 Co4 -75.7(2)
C32 Co3 C33 Co4 166.83(16)
C31 Co3 C33 Co4 129.08(16)
C26 C33 C34 Si2 13.7(10)
Co4 C33 C34 Si2 -135.4(5)
Co3 C33 C34 Si2 140.4(5)
C26 C33 C34 Co3 -126.7(6)
Co4 C33 C34 Co3 84.18(12)
C26 C33 C34 Co4 149.1(6)
Co3 C33 C34 Co4 -84.18(12)
C36 Si2 C34 C33 52.0(6)
C35 Si2 C34 C33 172.1(5)
C37 Si2 C34 C33 -67.1(6)
C36 Si2 C34 Co3 174.9(3)
C35 Si2 C34 Co3 -65.1(4)
C37 Si2 C34 Co3 55.8(4)
C36 Si2 C34 Co4 -64.9(4)
C35 Si2 C34 Co4 55.1(4)
C37 Si2 C34 Co4 176.0(3)
C38 Co3 C34 C33 -88.6(3)
C39 Co3 C34 C33 161.9(3)
C32 Co3 C34 C33 66.7(3)
C31 Co3 C34 C33 30.2(3)
Co4 Co3 C34 C33 -70.7(2)
C38 Co3 C34 Si2 121.9(3)
C39 Co3 C34 Si2 12.4(3)
C33 Co3 C34 Si2 -149.5(4)
C32 Co3 C34 Si2 -82.8(3)
C31 Co3 C34 Si2 -119.3(3)
Co4 Co3 C34 Si2 139.8(4)
C38 Co3 C34 Co4 -17.9(3)
C39 Co3 C34 Co4 -127.38(17)
C33 Co3 C34 Co4 70.7(2)
C32 Co3 C34 Co4 137.38(15)
C31 Co3 C34 Co4 100.94(18)
C42 Co4 C34 C33 -100.1(3)
C40 Co4 C34 C33 156.9(3)
C41 Co4 C34 C33 17.2(5)
Co3 Co4 C34 C33 71.5(2)
C42 Co4 C34 Si2 47.2(3)
C40 Co4 C34 Si2 -55.8(3)
C41 Co4 C34 Si2 164.4(4)
C33 Co4 C34 Si2 147.3(4)
Co3 Co4 C34 Si2 -141.3(3)
C42 Co4 C34 Co3 -171.55(15)
C40 Co4 C34 Co3 85.46(18)
C41 Co4 C34 Co3 -54.3(5)
C33 Co4 C34 Co3 -71.5(2)
C59 Co5 Co6 C63 -173(2)
C60 Co5 Co6 C63 -70(2)
C54 Co5 Co6 C63 33(2)
C55 Co5 Co6 C63 -18(2)
C52 Co5 Co6 C63 99(2)
C53 Co5 Co6 C63 61(2)
C59 Co5 Co6 C61 -52.3(14)
C60 Co5 Co6 C61 50.1(15)
C54 Co5 Co6 C61 153.4(12)
C55 Co5 Co6 C61 102.8(12)
C52 Co5 Co6 C61 -140.7(13)
C53 Co5 Co6 C61 -178.8(13)
C59 Co5 Co6 C62 54.9(12)
C60 Co5 Co6 C62 157.4(13)
C54 Co5 Co6 C62 -99.4(10)
C55 Co5 Co6 C62 -150.0(10)
C52 Co5 Co6 C62 -33.4(11)
C53 Co5 Co6 C62 -71.5(11)
C59 Co5 Co6 C54 154.3(10)
C60 Co5 Co6 C54 -103.2(11)
C55 Co5 Co6 C54 -50.6(7)
C52 Co5 Co6 C54 66.0(8)
C53 Co5 Co6 C54 27.9(9)
C59 Co5 Co6 C55 -155.1(10)
C60 Co5 Co6 C55 -52.7(11)
C54 Co5 Co6 C55 50.6(7)
C52 Co5 Co6 C55 116.5(8)
C53 Co5 Co6 C55 78.4(9)
C53A C43 C44 C45 3(7)
C43 C44 C45 C46 -2(7)
C44 C45 C46 C46A -3(7)
C45 C46 C46A C53A 8(5)
C45 C46 C46A C47 -177(3)
C46 C46A C47 O47 13(3)
C53A C46A C47 O47 -172(2)
C46 C46A C47 C47A -111(3)
C53A C46A C47 C47A 64(3)
C46 C46A C47 C54 128(3)
C53A C46A C47 C54 -56(3)
O47 C47 C47A C48 -6(3)
C46A C47 C47A C48 117(3)
C54 C47 C47A C48 -123(2)
O47 C47 C47A C51A 167(2)
C46A C47 C47A C51A -71(2)
C54 C47 C47A C51A 49(2)
C51A C47A C48 C49 0(4)
C47 C47A C48 C49 172(2)
C47A C48 C49 C50 -3(5)
C48 C49 C50 C51 6(4)
C49 C50 C51 C51A -6(5)
C50 C51 C51A C47A 2(4)
C50 C51 C51A C52 -178(3)
C48 C47A C51A C51 1(4)
C47 C47A C51A C51 -171(2)
C48 C47A C51A C52 -179(2)
C47 C47A C51A C52 9(3)
C51 C51A C52 C53 -149(2)
C47A C51A C52 C53 31(3)
C51 C51A C52 Co5 127(2)
C47A C51A C52 Co5 -53(3)
C59 Co5 C52 C53 139.1(13)
C60 Co5 C52 C53 36.9(15)
C54 Co5 C52 C53 -88.5(11)
C55 Co5 C52 C53 -74.4(12)
Co6 Co5 C52 C53 -133.0(10)
C59 Co5 C52 C51A -99.5(16)
C60 Co5 C52 C51A 158.3(15)
C54 Co5 C52 C51A 32.9(15)
C55 Co5 C52 C51A 47.0(17)
C53 Co5 C52 C51A 121(2)
Co6 Co5 C52 C51A -11.6(16)
C51A C52 C53 C53A 2(3)
Co5 C52 C53 C53A 108(2)
C51A C52 C53 Co5 -106.6(17)
C59 Co5 C53 C52 -47.0(15)
C60 Co5 C53 C52 -148.7(13)
C54 Co5 C53 C52 90.1(12)
C55 Co5 C53 C52 123.3(11)
Co6 Co5 C53 C52 69.0(12)
C59 Co5 C53 C53A -171.9(17)
C60 Co5 C53 C53A 86.5(18)
C54 Co5 C53 C53A -34.8(17)
C55 Co5 C53 C53A -1.6(18)
C52 Co5 C53 C53A -125(2)
Co6 Co5 C53 C53A -55.8(19)
C44 C43 C53A C46A 2(5)
C44 C43 C53A C53 178(4)
C46 C46A C53A C43 -7(4)
C47 C46A C53A C43 177(2)
C46 C46A C53A C53 177(3)
C47 C46A C53A C53 1(4)
C52 C53 C53A C43 146(3)
Co5 C53 C53A C43 -128(3)
C52 C53 C53A C46A -38(4)
Co5 C53 C53A C46A 47(3)
O47 C47 C54 C55 69(2)
C47A C47 C54 C55 -170.7(18)
C46A C47 C54 C55 -47(2)
O47 C47 C54 Co6 -65(2)
C47A C47 C54 Co6 55(2)
C46A C47 C54 Co6 178.8(13)
O47 C47 C54 Co5 177.6(14)
C47A C47 C54 Co5 -62.1(17)
C46A C47 C54 Co5 61.3(17)
C63 Co6 C54 C55 -88.2(12)
C61 Co6 C54 C55 33(2)
C62 Co6 C54 C55 168.4(11)
Co5 Co6 C54 C55 76.1(8)
C63 Co6 C54 C47 63.1(19)
C61 Co6 C54 C47 -176(2)
C62 Co6 C54 C47 -40.3(18)
C55 Co6 C54 C47 151(2)
Co5 Co6 C54 C47 -132.6(18)
C63 Co6 C54 Co5 -164.4(9)
C61 Co6 C54 Co5 -43.2(18)
C62 Co6 C54 Co5 92.2(9)
C55 Co6 C54 Co5 -76.1(8)
C59 Co5 C54 C55 -111.6(14)
C60 Co5 C54 C55 37.1(12)
C52 Co5 C54 C55 161.4(10)
C53 Co5 C54 C55 124.0(10)
Co6 Co5 C54 C55 -75.7(8)
C59 Co5 C54 C47 107.5(16)
C60 Co5 C54 C47 -103.8(15)
C55 Co5 C54 C47 -140.9(17)
C52 Co5 C54 C47 20.4(14)
C53 Co5 C54 C47 -16.9(13)
Co6 Co5 C54 C47 143.4(15)
C59 Co5 C54 Co6 -35.9(13)
C60 Co5 C54 Co6 112.7(10)
C55 Co5 C54 Co6 75.7(8)
C52 Co5 C54 Co6 -123.0(7)
C53 Co5 C54 Co6 -160.3(7)
C47 C54 C55 Si3 -18(3)
Co6 C54 C55 Si3 132.6(18)
Co5 C54 C55 Si3 -144.0(18)
C47 C54 C55 Co6 -150(2)
Co5 C54 C55 Co6 83.4(4)
C47 C54 C55 Co5 126(2)
Co6 C54 C55 Co5 -83.4(4)
C57 Si3 C55 C54 65(3)
C56 Si3 C55 C54 -177(2)
C58 Si3 C55 C54 -57(2)
C57 Si3 C55 Co6 177(2)
C56 Si3 C55 Co6 -64.1(15)
C58 Si3 C55 Co6 56.2(15)
C57 Si3 C55 Co5 -61(2)
C56 Si3 C55 Co5 57.8(16)
C58 Si3 C55 Co5 178.1(15)
C63 Co6 C55 C54 100.4(12)
C61 Co6 C55 C54 -158.6(13)
C62 Co6 C55 C54 -18.4(18)
Co5 Co6 C55 C54 -71.1(7)
C63 Co6 C55 Si3 -44.0(15)
C61 Co6 C55 Si3 56.9(16)
C62 Co6 C55 Si3 -162.9(15)
C54 Co6 C55 Si3 -144.5(16)
Co5 Co6 C55 Si3 144.4(14)
C63 Co6 C55 Co5 171.5(10)
C61 Co6 C55 Co5 -87.6(11)
C62 Co6 C55 Co5 52.7(16)
C54 Co6 C55 Co5 71.1(7)
C59 Co5 C55 C54 107.0(15)
C60 Co5 C55 C54 -148.9(11)
C52 Co5 C55 C54 -22.8(12)
C53 Co5 C55 C54 -60.9(10)
Co6 Co5 C55 C54 71.2(8)
C59 Co5 C55 Si3 -103.9(17)
C60 Co5 C55 Si3 0.1(15)
C54 Co5 C55 Si3 149.0(18)
C52 Co5 C55 Si3 126.2(13)
C53 Co5 C55 Si3 88.2(14)
Co6 Co5 C55 Si3 -139.8(15)
C59 Co5 C55 Co6 35.8(14)
C60 Co5 C55 Co6 139.8(8)
C54 Co5 C55 Co6 -71.2(8)
C52 Co5 C55 Co6 -94.1(8)
C53 Co5 C55 Co6 -132.1(7)
